data_1573829
loop_
_publ_author_name
'Maximilian H. Pohle'
'Thomas Lohmiller'
'Michael B\"ohme'
'Micha\/l Rams'
'Sven Ziegenbalg'
'Helmar G\"orls'
'Alexander Schnegg'
'Winfried Plass'

_publ_section_title
;
 THz-EPR-based Magneto-Structural Correlations for Cobalt(II) Single-Ion
 Magnets With Bis-Chelate Coordination
;
_journal_issue 60
_journal_name_full 'Chemistry - A European Journal'
_journal_page_first e202401545(1)
_journal_page_last e202401545(14)
_journal_paper_doi 10.1002/chem.202401545
_journal_volume 30
_journal_year 2024
_chemical_formula_moiety 'C26 H20 Co N2 O2'
_chemical_formula_sum 'C26 H20 Co N2 O2'
_chemical_formula_weight 451.37
_space_group_crystal_system triclinic
_space_group_IT_number 2
_space_group_name_Hall '-P 1'
_space_group_name_H-M_alt 'P -1'
_atom_sites_solution_hydrogens difmap
_atom_sites_solution_primary direct
_atom_sites_solution_secondary difmap
_audit_creation_method SHELXL-2019/1
_cell_angle_alpha 66.959(2)
_cell_angle_beta 68.554(3)
_cell_angle_gamma 78.113(3)
_cell_formula_units_Z 2
_cell_length_a 9.3631(5)
_cell_length_b 10.7924(5)
_cell_length_c 12.2073(6)
_cell_measurement_reflns_used 10804
_cell_measurement_temperature 133(2)
_cell_measurement_theta_max 27.483
_cell_measurement_theta_min 2.056
_cell_volume 1053.70(9)
_computing_cell_refinement DENZO
_computing_data_collection COLLECT
_computing_data_reduction DENZO
_computing_molecular_graphics SHELXTL/PC
_computing_publication_material 'SHELXL-2018/3 (Sheldrick, 2018)'
_computing_structure_refinement 'SHELXL-2019/1 (Sheldrick, 2019)'
_computing_structure_solution 'SHELXS-97 (Sheldrick, 2008)'
_diffrn_ambient_temperature 133(2)
_diffrn_measured_fraction_theta_full 0.990
_diffrn_measured_fraction_theta_max 0.984
_diffrn_measurement_device_type KappaCCD
_diffrn_measurement_method 'phi + omega - scans'
_diffrn_radiation_type MoK\a
_diffrn_radiation_wavelength 0.71073
_diffrn_reflns_av_R_equivalents 0.0334
_diffrn_reflns_av_unetI/netI 0.0443
_diffrn_reflns_Laue_measured_fraction_full 0.990
_diffrn_reflns_Laue_measured_fraction_max 0.984
_diffrn_reflns_limit_h_max 12
_diffrn_reflns_limit_h_min -10
_diffrn_reflns_limit_k_max 12
_diffrn_reflns_limit_k_min -13
_diffrn_reflns_limit_l_max 15
_diffrn_reflns_limit_l_min -15
_diffrn_reflns_number 10804
_diffrn_reflns_point_group_measured_fraction_full 0.990
_diffrn_reflns_point_group_measured_fraction_max 0.984
_diffrn_reflns_theta_full 25.242
_diffrn_reflns_theta_max 27.483
_diffrn_reflns_theta_min 2.056
_exptl_absorpt_coefficient_mu 0.840
_exptl_absorpt_correction_T_max 0.7456
_exptl_absorpt_correction_T_min 0.6272
_exptl_absorpt_correction_type multi-scan
_exptl_absorpt_process_details
; 
 SADABS 2016/2: Krause, L., Herbst-Irmer, R., Sheldrick G.M. & Stalke D., 
 J. Appl. Cryst. 48 (2015) 3-10 
;
_exptl_crystal_colour brown
_exptl_crystal_density_diffrn 1.423
_exptl_crystal_density_method 'not measured'
_exptl_crystal_description prism
_exptl_crystal_F_000 466
_exptl_crystal_size_max 0.122
_exptl_crystal_size_mid 0.078
_exptl_crystal_size_min 0.066
_refine_diff_density_max 0.330
_refine_diff_density_min -0.415
_refine_diff_density_rms 0.066
_refine_ls_extinction_coef .
_refine_ls_extinction_method none
_refine_ls_goodness_of_fit_ref 1.063
_refine_ls_hydrogen_treatment refall
_refine_ls_matrix_type full
_refine_ls_number_parameters 360
_refine_ls_number_reflns 4754
_refine_ls_number_restraints 0
_refine_ls_restrained_S_all 1.063
_refine_ls_R_factor_all 0.0494
_refine_ls_R_factor_gt 0.0407
_refine_ls_shift/su_max 0.001
_refine_ls_shift/su_mean 0.000
_refine_ls_structure_factor_coef Fsqd
_refine_ls_weighting_details 'w=1/[\s^2^(Fo^2^)+(0.0170P)^2^+1.2374P] where P=(Fo^2^+2Fc^2^)/3'
_refine_ls_weighting_scheme calc
_refine_ls_wR_factor_gt 0.0873
_refine_ls_wR_factor_ref 0.0922
_reflns_Friedel_coverage 0.000
_reflns_Friedel_fraction_full .
_reflns_Friedel_fraction_max .
_reflns_number_gt 4196
_reflns_number_total 4754
_reflns_threshold_expression 'I > 2\s(I)'
_cod_data_source_file chem.202401545.cif
_cod_data_source_block FO6032_2
_cod_database_code 1573829
_shelx_shelxl_version_number 2019/1
_shelx_space_group_comment
; 
The symmetry employed for this shelxl refinement is uniquely defined 
by the following loop, which should always be used as a source of 
symmetry information in preference to the above space-group names. 
They are only intended as comments. 
;
_shelx_estimated_absorpt_t_min 0.904
_shelx_estimated_absorpt_t_max 0.947

loop_
_space_group_symop_operation_xyz
'x, y, z'
'-x, -y, -z'

loop_
_atom_site_label
_atom_site_type_symbol
_atom_site_fract_x
_atom_site_fract_y
_atom_site_fract_z
_atom_site_U_iso_or_equiv
_atom_site_adp_type
_atom_site_occupancy
_atom_site_site_symmetry_order
_atom_site_calc_flag
_atom_site_refinement_flags_posn
_atom_site_refinement_flags_adp
_atom_site_refinement_flags_occupancy
_atom_site_disorder_assembly
_atom_site_disorder_group
Co1 Co 0.57108(3) 0.58709(3) 0.73819(3) 0.02138(9) Uani 1 1 d . . . . .
O1 O 0.40641(17) 0.72212(17) 0.75319(14) 0.0270(4) Uani 1 1 d . . . . .
O2 O 0.51010(17) 0.41274(16) 0.77798(14) 0.0247(3) Uani 1 1 d . . . . .
N1 N 0.66324(19) 0.62041(18) 0.84715(16) 0.0202(4) Uani 1 1 d . . . . .
N2 N 0.71847(19) 0.60324(18) 0.56797(16) 0.0205(4) Uani 1 1 d . . . . .
C1 C 0.3675(2) 0.7908(2) 0.8287(2) 0.0232(4) Uani 1 1 d . . . . .
C2 C 0.2345(3) 0.8807(2) 0.8315(2) 0.0285(5) Uani 1 1 d . . . . .
H2 H 0.181(3) 0.891(2) 0.773(2) 0.028(7) Uiso 1 1 d . . . . .
C3 C 0.1869(3) 0.9565(3) 0.9077(2) 0.0318(5) Uani 1 1 d . . . . .
H3 H 0.102(3) 1.022(3) 0.904(2) 0.036(7) Uiso 1 1 d . . . . .
C4 C 0.2690(3) 0.9473(3) 0.9865(2) 0.0329(5) Uani 1 1 d . . . . .
H4 H 0.234(3) 0.999(3) 1.043(3) 0.044(8) Uiso 1 1 d . . . . .
C5 C 0.3996(3) 0.8626(2) 0.9848(2) 0.0276(5) Uani 1 1 d . . . . .
H5 H 0.459(3) 0.851(3) 1.040(3) 0.044(8) Uiso 1 1 d . . . . .
C6 C 0.4542(2) 0.7829(2) 0.9065(2) 0.0223(4) Uani 1 1 d . . . . .
C7 C 0.5953(2) 0.7022(2) 0.9091(2) 0.0223(4) Uani 1 1 d . . . . .
H7 H 0.645(3) 0.712(2) 0.964(2) 0.022(6) Uiso 1 1 d . . . . .
C8 C 0.8141(2) 0.5617(2) 0.85011(19) 0.0214(4) Uani 1 1 d . . . . .
C9 C 0.9251(3) 0.6396(3) 0.8372(2) 0.0256(5) Uani 1 1 d . . . . .
H9 H 0.901(3) 0.731(3) 0.825(2) 0.027(7) Uiso 1 1 d . . . . .
C10 C 1.0719(3) 0.5808(3) 0.8362(2) 0.0299(5) Uani 1 1 d . . . . .
H10 H 1.148(3) 0.638(3) 0.827(3) 0.040(8) Uiso 1 1 d . . . . .
C11 C 1.1088(3) 0.4467(3) 0.8471(2) 0.0299(5) Uani 1 1 d . . . . .
H11 H 1.213(3) 0.405(3) 0.845(2) 0.036(7) Uiso 1 1 d . . . . .
C12 C 0.9981(3) 0.3700(3) 0.8588(2) 0.0303(5) Uani 1 1 d . . . . .
H12 H 1.024(3) 0.278(3) 0.863(3) 0.039(8) Uiso 1 1 d . . . . .
C13 C 0.8512(3) 0.4280(2) 0.8593(2) 0.0263(5) Uani 1 1 d . . . . .
H13 H 0.777(3) 0.378(3) 0.868(3) 0.038(7) Uiso 1 1 d . . . . .
C14 C 0.5349(2) 0.3534(2) 0.6959(2) 0.0215(4) Uani 1 1 d . . . . .
C15 C 0.4613(3) 0.2349(2) 0.7344(2) 0.0263(5) Uani 1 1 d . . . . .
H15 H 0.397(3) 0.204(3) 0.816(3) 0.032(7) Uiso 1 1 d . . . . .
C16 C 0.4836(3) 0.1666(2) 0.6545(2) 0.0278(5) Uani 1 1 d . . . . .
H16 H 0.437(3) 0.085(3) 0.687(2) 0.030(7) Uiso 1 1 d . . . . .
C17 C 0.5797(3) 0.2130(2) 0.5310(2) 0.0267(5) Uani 1 1 d . . . . .
H17 H 0.595(3) 0.163(2) 0.472(2) 0.029(7) Uiso 1 1 d . . . . .
C18 C 0.6525(2) 0.3289(2) 0.4901(2) 0.0244(5) Uani 1 1 d . . . . .
H18 H 0.720(3) 0.365(3) 0.404(2) 0.029(7) Uiso 1 1 d . . . . .
C19 C 0.6332(2) 0.4015(2) 0.5696(2) 0.0208(4) Uani 1 1 d . . . . .
C20 C 0.7182(2) 0.5194(2) 0.5148(2) 0.0216(4) Uani 1 1 d . . . . .
H20 H 0.780(3) 0.535(2) 0.429(2) 0.023(6) Uiso 1 1 d . . . . .
C21 C 0.8204(2) 0.7102(2) 0.4982(2) 0.0220(4) Uani 1 1 d . . . . .
C22 C 0.7761(3) 0.8315(2) 0.5204(2) 0.0259(5) Uani 1 1 d . . . . .
H22 H 0.684(3) 0.841(2) 0.579(2) 0.022(6) Uiso 1 1 d . . . . .
C23 C 0.8725(3) 0.9365(3) 0.4571(2) 0.0307(5) Uani 1 1 d . . . . .
H23 H 0.839(3) 1.023(3) 0.469(2) 0.032(7) Uiso 1 1 d . . . . .
C24 C 1.0139(3) 0.9208(3) 0.3707(2) 0.0312(5) Uani 1 1 d . . . . .
H24 H 1.080(3) 0.995(3) 0.328(3) 0.037(7) Uiso 1 1 d . . . . .
C25 C 1.0587(3) 0.8001(3) 0.3487(2) 0.0300(5) Uani 1 1 d . . . . .
H25 H 1.155(3) 0.785(3) 0.293(3) 0.038(7) Uiso 1 1 d . . . . .
C26 C 0.9631(2) 0.6939(2) 0.4133(2) 0.0256(5) Uani 1 1 d . . . . .
H26 H 0.997(3) 0.610(3) 0.401(2) 0.023(6) Uiso 1 1 d . . . . .

loop_
_atom_site_aniso_label
_atom_site_aniso_U_11
_atom_site_aniso_U_22
_atom_site_aniso_U_33
_atom_site_aniso_U_23
_atom_site_aniso_U_13
_atom_site_aniso_U_12
Co1 0.01643(14) 0.03020(18) 0.02045(16) -0.01257(13) -0.00472(11) -0.00227(11)
O1 0.0204(7) 0.0395(10) 0.0256(8) -0.0169(7) -0.0087(6) 0.0024(7)
O2 0.0242(8) 0.0316(9) 0.0187(7) -0.0105(7) -0.0029(6) -0.0069(6)
N1 0.0178(8) 0.0249(10) 0.0178(9) -0.0070(8) -0.0046(7) -0.0037(7)
N2 0.0158(8) 0.0255(10) 0.0205(9) -0.0082(8) -0.0060(7) -0.0008(7)
C1 0.0191(10) 0.0277(12) 0.0184(10) -0.0064(9) -0.0016(8) -0.0037(8)
C2 0.0210(11) 0.0317(13) 0.0253(12) -0.0047(10) -0.0050(9) -0.0011(9)
C3 0.0255(11) 0.0256(13) 0.0299(13) -0.0049(10) 0.0006(10) 0.0008(10)
C4 0.0361(13) 0.0265(13) 0.0292(13) -0.0127(11) 0.0001(10) -0.0014(10)
C5 0.0298(12) 0.0287(13) 0.0213(11) -0.0099(10) -0.0019(9) -0.0049(9)
C6 0.0225(10) 0.0240(11) 0.0188(10) -0.0076(9) -0.0033(8) -0.0043(8)
C7 0.0220(10) 0.0271(12) 0.0186(10) -0.0074(9) -0.0055(8) -0.0062(9)
C8 0.0172(9) 0.0309(12) 0.0154(10) -0.0057(9) -0.0056(8) -0.0044(8)
C9 0.0225(11) 0.0304(13) 0.0247(11) -0.0101(10) -0.0054(9) -0.0063(9)
C10 0.0204(11) 0.0470(16) 0.0249(12) -0.0139(11) -0.0049(9) -0.0087(10)
C11 0.0185(10) 0.0446(15) 0.0228(11) -0.0121(11) -0.0051(9) 0.0034(10)
C12 0.0276(12) 0.0307(14) 0.0275(12) -0.0104(11) -0.0052(10) 0.0022(10)
C13 0.0229(11) 0.0289(13) 0.0258(12) -0.0093(10) -0.0056(9) -0.0041(9)
C14 0.0184(9) 0.0278(12) 0.0206(10) -0.0097(9) -0.0082(8) 0.0004(8)
C15 0.0247(11) 0.0294(13) 0.0232(12) -0.0061(10) -0.0067(9) -0.0062(9)
C16 0.0302(12) 0.0253(13) 0.0312(13) -0.0077(10) -0.0138(10) -0.0052(10)
C17 0.0258(11) 0.0312(13) 0.0291(12) -0.0155(10) -0.0118(10) 0.0014(9)
C18 0.0221(10) 0.0295(13) 0.0218(11) -0.0096(10) -0.0076(9) 0.0003(9)
C19 0.0160(9) 0.0253(11) 0.0210(10) -0.0079(9) -0.0072(8) 0.0004(8)
C20 0.0182(10) 0.0269(12) 0.0183(10) -0.0077(9) -0.0058(8) 0.0010(8)
C21 0.0189(10) 0.0284(12) 0.0196(10) -0.0055(9) -0.0096(8) -0.0029(8)
C22 0.0225(11) 0.0324(13) 0.0256(12) -0.0123(10) -0.0084(9) -0.0019(9)
C23 0.0339(13) 0.0281(13) 0.0356(14) -0.0113(11) -0.0164(11) -0.0030(10)
C24 0.0289(12) 0.0298(13) 0.0332(13) -0.0010(11) -0.0145(10) -0.0100(10)
C25 0.0197(11) 0.0359(14) 0.0278(12) -0.0042(11) -0.0077(9) -0.0020(9)
C26 0.0208(10) 0.0271(13) 0.0256(12) -0.0059(10) -0.0074(9) -0.0011(9)

loop_
_atom_type_symbol
_atom_type_description
_atom_type_scat_dispersion_real
_atom_type_scat_dispersion_imag
_atom_type_scat_source
C C 0.0033 0.0016 'International Tables Vol C Tables 4.2.6.8 and 6.1.1.4'
H H 0.0000 0.0000 'International Tables Vol C Tables 4.2.6.8 and 6.1.1.4'
N N 0.0061 0.0033 'International Tables Vol C Tables 4.2.6.8 and 6.1.1.4'
O O 0.0106 0.0060 'International Tables Vol C Tables 4.2.6.8 and 6.1.1.4'
Co Co 0.3494 0.9721 'International Tables Vol C Tables 4.2.6.8 and 6.1.1.4'

loop_
_geom_angle_atom_site_label_1
_geom_angle_atom_site_label_2
_geom_angle_atom_site_label_3
_geom_angle
_geom_angle_site_symmetry_1
_geom_angle_site_symmetry_3
O1 Co1 O2 114.77(7) . .
O1 Co1 N2 118.45(7) . .
O2 Co1 N2 96.63(7) . .
O1 Co1 N1 94.92(7) . .
O2 Co1 N1 120.61(7) . .
N2 Co1 N1 113.14(7) . .
C1 O1 Co1 127.14(14) . .
C14 O2 Co1 124.93(14) . .
C7 N1 C8 118.29(18) . .
C7 N1 Co1 122.06(15) . .
C8 N1 Co1 119.46(14) . .
C20 N2 C21 118.42(18) . .
C20 N2 Co1 119.90(15) . .
C21 N2 Co1 121.59(14) . .
O1 C1 C2 118.3(2) . .
O1 C1 C6 123.8(2) . .
C2 C1 C6 117.8(2) . .
C3 C2 C1 121.7(2) . .
C3 C2 H2 120.9(15) . .
C1 C2 H2 117.3(15) . .
C2 C3 C4 121.0(2) . .
C2 C3 H3 121.1(16) . .
C4 C3 H3 117.7(16) . .
C5 C4 C3 118.7(2) . .
C5 C4 H4 119.8(17) . .
C3 C4 H4 121.4(17) . .
C4 C5 C6 122.3(2) . .
C4 C5 H5 121.6(17) . .
C6 C5 H5 116.1(17) . .
C5 C6 C7 117.2(2) . .
C5 C6 C1 118.4(2) . .
C7 C6 C1 124.4(2) . .
N1 C7 C6 127.02(19) . .
N1 C7 H7 118.0(14) . .
C6 C7 H7 115.0(14) . .
C13 C8 C9 120.1(2) . .
C13 C8 N1 118.98(19) . .
C9 C8 N1 120.8(2) . .
C10 C9 C8 119.4(2) . .
C10 C9 H9 121.0(15) . .
C8 C9 H9 119.5(15) . .
C11 C10 C9 120.6(2) . .
C11 C10 H10 121.9(16) . .
C9 C10 H10 117.5(16) . .
C10 C11 C12 119.7(2) . .
C10 C11 H11 121.3(16) . .
C12 C11 H11 119.0(15) . .
C13 C12 C11 120.1(2) . .
C13 C12 H12 119.9(17) . .
C11 C12 H12 120.0(17) . .
C8 C13 C12 120.0(2) . .
C8 C13 H13 119.3(17) . .
C12 C13 H13 120.7(17) . .
O2 C14 C15 118.79(19) . .
O2 C14 C19 123.80(19) . .
C15 C14 C19 117.41(19) . .
C16 C15 C14 122.0(2) . .
C16 C15 H15 120.6(16) . .
C14 C15 H15 117.4(16) . .
C15 C16 C17 120.9(2) . .
C15 C16 H16 118.5(16) . .
C17 C16 H16 120.5(16) . .
C18 C17 C16 118.7(2) . .
C18 C17 H17 120.6(14) . .
C16 C17 H17 120.8(14) . .
C17 C18 C19 122.1(2) . .
C17 C18 H18 121.1(15) . .
C19 C18 H18 116.8(15) . .
C18 C19 C14 119.0(2) . .
C18 C19 C20 116.00(19) . .
C14 C19 C20 125.04(19) . .
N2 C20 C19 127.6(2) . .
N2 C20 H20 119.0(14) . .
C19 C20 H20 113.4(14) . .
C26 C21 C22 119.5(2) . .
C26 C21 N2 121.9(2) . .
C22 C21 N2 118.57(19) . .
C23 C22 C21 120.5(2) . .
C23 C22 H22 119.9(15) . .
C21 C22 H22 119.6(15) . .
C24 C23 C22 119.9(2) . .
C24 C23 H23 119.7(16) . .
C22 C23 H23 120.4(16) . .
C25 C24 C23 119.8(2) . .
C25 C24 H24 121.5(16) . .
C23 C24 H24 118.7(16) . .
C24 C25 C26 120.4(2) . .
C24 C25 H25 122.2(17) . .
C26 C25 H25 117.3(17) . .
C21 C26 C25 119.8(2) . .
C21 C26 H26 120.3(15) . .
C25 C26 H26 119.9(15) . .

loop_
_geom_bond_atom_site_label_1
_geom_bond_atom_site_label_2
_geom_bond_distance
_geom_bond_site_symmetry_2
Co1 O1 1.9003(16) .
Co1 O2 1.9045(16) .
Co1 N2 1.9928(18) .
Co1 N1 1.9961(17) .
O1 C1 1.307(3) .
O2 C14 1.318(2) .
N1 C7 1.302(3) .
N1 C8 1.431(3) .
N2 C20 1.305(3) .
N2 C21 1.435(3) .
C1 C2 1.412(3) .
C1 C6 1.428(3) .
C2 C3 1.370(4) .
C2 H2 0.97(3) .
C3 C4 1.400(4) .
C3 H3 0.95(3) .
C4 C5 1.367(3) .
C4 H4 0.97(3) .
C5 C6 1.421(3) .
C5 H5 0.98(3) .
C6 C7 1.428(3) .
C7 H7 0.99(2) .
C8 C13 1.382(3) .
C8 C9 1.396(3) .
C9 C10 1.387(3) .
C9 H9 0.93(3) .
C10 C11 1.382(4) .
C10 H10 0.98(3) .
C11 C12 1.390(3) .
C11 H11 0.99(3) .
C12 C13 1.387(3) .
C12 H12 0.96(3) .
C13 H13 0.92(3) .
C14 C15 1.410(3) .
C14 C19 1.424(3) .
C15 C16 1.373(3) .
C15 H15 0.92(3) .
C16 C17 1.392(3) .
C16 H16 0.94(3) .
C17 C18 1.376(3) .
C17 H17 1.01(2) .
C18 C19 1.414(3) .
C18 H18 0.97(3) .
C19 C20 1.436(3) .
C20 H20 0.96(2) .
C21 C26 1.387(3) .
C21 C22 1.389(3) .
C22 C23 1.386(3) .
C22 H22 0.91(2) .
C23 C24 1.386(4) .
C23 H23 0.97(3) .
C24 C25 1.383(4) .
C24 H24 0.97(3) .
C25 C26 1.391(3) .
C25 H25 0.94(3) .
C26 H26 0.94(2) .
